data_7101865
loop_
_publ_author_name
'Braga, Dario'
'Polito, Marco'
'Dichiarante, Elena'
'Rubini, Katia'
'Grepioni, Fabrizia'

_publ_section_title
;
 Reversible solid-state reaction between 18-Crown[6] and M[H2PO4](M =
 K, Rb, Cs) and an investigation of the decomplexation process.
;
_journal_issue 16
_journal_name_full 'Chemical communications (Cambridge, England)'
_journal_page_first 1594
_journal_page_last 1596
_journal_paper_doi 10.1039/b702301d
_journal_year 2007
_chemical_formula_sum 'C24 H56 Cs2 O23 P2'
_chemical_formula_weight 1040.45
_chemical_name_systematic
;
?
;
_space_group_IT_number 15
_symmetry_cell_setting monoclinic
_symmetry_space_group_name_Hall '-C 2yc'
_symmetry_space_group_name_H-M 'C 1 2/c 1'
_atom_sites_solution_hydrogens geom
_atom_sites_solution_primary direct
_atom_sites_solution_secondary difmap
_audit_creation_method SHELXL-97
_cell_angle_alpha 90.00
_cell_angle_beta 99.66(2)
_cell_angle_gamma 90.00
_cell_formula_units_Z 4
_cell_length_a 25.042(5)
_cell_length_b 8.248(3)
_cell_length_c 20.208(3)
_cell_measurement_temperature 293(2)
_cell_volume 4114.7(18)
_computing_structure_refinement 'SHELXL-97 (Sheldrick, 1997)'
_computing_structure_solution 'SHELXS-97 (Sheldrick, 1990)'
_diffrn_ambient_temperature 293(2)
_diffrn_measured_fraction_theta_full 0.995
_diffrn_measured_fraction_theta_max 0.995
_diffrn_radiation_monochromator graphite
_diffrn_radiation_source 'fine-focus sealed tube'
_diffrn_radiation_type MoK\a
_diffrn_radiation_wavelength 0.71073
_diffrn_reflns_av_R_equivalents 0.0137
_diffrn_reflns_av_sigmaI/netI 0.0169
_diffrn_reflns_limit_h_max 29
_diffrn_reflns_limit_h_min -29
_diffrn_reflns_limit_k_max 9
_diffrn_reflns_limit_k_min 0
_diffrn_reflns_limit_l_max 24
_diffrn_reflns_limit_l_min 0
_diffrn_reflns_number 3707
_diffrn_reflns_theta_full 24.98
_diffrn_reflns_theta_max 24.98
_diffrn_reflns_theta_min 3.22
_exptl_absorpt_coefficient_mu 1.929
_exptl_absorpt_correction_T_max 0.734
_exptl_absorpt_correction_T_min 0.574
_exptl_absorpt_correction_type psi-scan
_exptl_crystal_colour colourless
_exptl_crystal_density_diffrn 1.680
_exptl_crystal_density_method 'not measured'
_exptl_crystal_description prism
_exptl_crystal_F_000 2096
_exptl_crystal_size_max 0.25
_exptl_crystal_size_mid 0.19
_exptl_crystal_size_min 0.16
_refine_diff_density_max 0.926
_refine_diff_density_min -0.900
_refine_diff_density_rms 0.081
_refine_ls_extinction_coef 0.00096(12)
_refine_ls_extinction_expression Fc^*^=kFc[1+0.001xFc^2^\l^3^/sin(2\q)]^-1/4^
_refine_ls_extinction_method SHELXL
_refine_ls_goodness_of_fit_ref 1.025
_refine_ls_hydrogen_treatment mixed
_refine_ls_matrix_type full
_refine_ls_number_parameters 341
_refine_ls_number_reflns 3592
_refine_ls_number_restraints 0
_refine_ls_restrained_S_all 1.025
_refine_ls_R_factor_all 0.0462
_refine_ls_R_factor_gt 0.0354
_refine_ls_shift/su_max 0.002
_refine_ls_shift/su_mean 0.000
_refine_ls_structure_factor_coef Fsqd
_refine_ls_weighting_details 'calc w=1/[\s^2^(Fo^2^)+(0.0621P)^2^+11.4517P] where P=(Fo^2^+2Fc^2^)/3'
_refine_ls_weighting_scheme calc
_refine_ls_wR_factor_gt 0.0964
_refine_ls_wR_factor_ref 0.1032
_reflns_number_gt 2996
_reflns_number_total 3592
_reflns_threshold_expression >2sigma(I)
_cod_data_source_file b702301d.txt
_cod_data_source_block 18-Crown[6].Cs[H2PO4].1.5H2O
_cod_depositor_comments
;
The following automatic conversions were performed:
'_exptl_absorpt_correction_type' value 'Psi-scan' changed to 'psi-scan'
according to '/home/saulius/struct/CIF-dictionaries/cif_core.dic'
dictionary named 'cif_core.dic' version 2.4.1 from 2010-06-29.

Automatic conversion script
Id: cif_fix_enum 1527 2010-12-29 10:47:43Z saulius 
;
_cod_original_sg_symbol_H-M C2/c
_cod_database_code 7101865

loop_
_symmetry_equiv_pos_as_xyz
'x, y, z'
'-x, y, -z+1/2'
'x+1/2, y+1/2, z'
'-x+1/2, y+1/2, -z+1/2'
'-x, -y, -z'
'x, -y, z-1/2'
'-x+1/2, -y+1/2, -z'
'x+1/2, -y+1/2, z-1/2'

loop_
_atom_site_label
_atom_site_type_symbol
_atom_site_fract_x
_atom_site_fract_y
_atom_site_fract_z
_atom_site_U_iso_or_equiv
_atom_site_adp_type
_atom_site_occupancy
_atom_site_symmetry_multiplicity
_atom_site_calc_flag
_atom_site_refinement_flags
_atom_site_disorder_assembly
_atom_site_disorder_group
Cs1 Cs 0.894832(11) 0.27959(4) 0.812112(14) 0.05475(15) Uani 1 1 d . A .
C2A C 0.9225(5) -0.1466(17) 0.7960(8) 0.078(4) Uani 0.50 1 d P A 1
H2A1 H 0.9359 -0.2465 0.7796 0.094 Uiso 0.50 1 calc PR A 1
H2A2 H 0.9535 -0.0832 0.8167 0.094 Uiso 0.50 1 calc PR A 1
C4A C 0.8872(5) 0.071(3) 0.6336(8) 0.084(5) Uani 0.50 1 d P A 1
H4A1 H 0.8546 0.0206 0.6095 0.101 Uiso 0.50 1 calc PR A 1
H4A2 H 0.9113 0.0911 0.6017 0.101 Uiso 0.50 1 calc PR A 1
C6A C 0.8275(6) 0.477(2) 0.6446(7) 0.077(4) Uani 0.50 1 d P A 1
H6A1 H 0.8049 0.5355 0.6087 0.092 Uiso 0.50 1 calc PR A 1
H6A2 H 0.8572 0.5482 0.6632 0.092 Uiso 0.50 1 calc PR A 1
C8A C 0.7522(4) 0.5436(12) 0.7817(7) 0.062(3) Uani 0.50 1 d P A 1
H8A1 H 0.7226 0.4673 0.7708 0.074 Uiso 0.50 1 calc PR A 1
H8A2 H 0.7380 0.6433 0.7973 0.074 Uiso 0.50 1 calc PR A 1
C10A C 0.8097(4) 0.3668(15) 0.9431(6) 0.058(2) Uani 0.50 1 d P A 1
H10A H 0.7954 0.3641 0.9849 0.070 Uiso 0.50 1 calc PR A 1
H10B H 0.8461 0.4106 0.9524 0.070 Uiso 0.50 1 calc PR A 1
C12A C 0.8461(5) -0.055(2) 0.9286(6) 0.064(3) Uani 0.50 1 d P A 1
H12A H 0.8123 -0.1101 0.9115 0.077 Uiso 0.50 1 calc PR A 1
H12B H 0.8665 -0.1255 0.9622 0.077 Uiso 0.50 1 calc PR A 1
O5A O 0.8767(4) -0.0385(11) 0.8731(5) 0.063(2) Uani 0.50 1 d P A 1
O6A O 0.8918(4) -0.0536(11) 0.7380(4) 0.0612(19) Uani 0.50 1 d P A 1
O7A O 0.8723(3) 0.2293(13) 0.6610(5) 0.0657(19) Uani 0.50 1 d P A 1
O8A O 0.7964(3) 0.4413(13) 0.6957(4) 0.0582(18) Uani 0.50 1 d P A 1
O9A O 0.7930(4) 0.4772(12) 0.8333(6) 0.058(2) Uani 0.50 1 d P A 1
O10A O 0.8111(3) 0.2021(10) 0.9163(5) 0.0534(18) Uani 0.50 1 d P A 1
C2B C 0.9172(6) -0.125(2) 0.7381(16) 0.125(10) Uani 0.50 1 d P A 2
H2B1 H 0.9193 -0.2381 0.7256 0.151 Uiso 0.50 1 calc PR A 2
H2B2 H 0.9515 -0.0969 0.7656 0.151 Uiso 0.50 1 calc PR A 2
C4B C 0.8663(7) 0.189(3) 0.6169(10) 0.096(5) Uani 0.50 1 d P A 2
H4B1 H 0.8368 0.1243 0.5934 0.116 Uiso 0.50 1 calc PR A 2
H4B2 H 0.8949 0.1882 0.5899 0.116 Uiso 0.50 1 calc PR A 2
C6B C 0.8101(7) 0.549(2) 0.6836(10) 0.090(4) Uani 0.50 1 d P A 2
H6B1 H 0.8447 0.5967 0.7026 0.108 Uiso 0.50 1 calc PR A 2
H6B2 H 0.7969 0.6053 0.6418 0.108 Uiso 0.50 1 calc PR A 2
C8B C 0.7665(9) 0.516(2) 0.8403(9) 0.080(4) Uani 0.50 1 d P A 2
H8B1 H 0.7609 0.6318 0.8453 0.096 Uiso 0.50 1 calc PR A 2
H8B2 H 0.7313 0.4711 0.8224 0.096 Uiso 0.50 1 calc PR A 2
C10B C 0.8192(6) 0.224(3) 0.9589(10) 0.102(7) Uani 0.50 1 d P A 2
H10C H 0.7959 0.2334 0.9926 0.123 Uiso 0.50 1 calc PR A 2
H10D H 0.8511 0.2893 0.9743 0.123 Uiso 0.50 1 calc PR A 2
C12B C 0.8545(7) -0.152(2) 0.8868(10) 0.107(6) Uani 0.50 1 d P A 2
H12C H 0.8183 -0.1851 0.8664 0.129 Uiso 0.50 1 calc PR A 2
H12D H 0.8648 -0.2120 0.9283 0.129 Uiso 0.50 1 calc PR A 2
O5B O 0.8558(5) 0.0035(14) 0.8988(7) 0.086(3) Uani 0.50 1 d P A 2
O6B O 0.8796(3) -0.1102(11) 0.7740(7) 0.081(3) Uani 0.50 1 d P A 2
O7B O 0.8850(4) 0.1151(17) 0.6744(5) 0.085(3) Uani 0.50 1 d P A 2
O8B O 0.8178(5) 0.3894(12) 0.6699(6) 0.073(2) Uani 0.50 1 d P A 2
O9B O 0.7951(4) 0.5024(12) 0.7930(6) 0.076(3) Uani 0.50 1 d P A 2
O10B O 0.7940(4) 0.2890(16) 0.9042(5) 0.081(2) Uani 0.50 1 d P A 2
C1 C 0.8910(3) -0.1827(7) 0.8435(5) 0.092(2) Uani 1 1 d . . .
H1A H 0.9109 -0.2528 0.8775 0.111 Uiso 1 1 calc R A 1
H1B H 0.8586 -0.2393 0.8226 0.111 Uiso 1 1 calc R A 1
C3 C 0.9109(5) -0.0310(14) 0.6796(6) 0.164(5) Uani 1 1 d . . .
H3A H 0.9484 0.0027 0.6914 0.197 Uiso 1 1 calc R A 1
H3B H 0.9111 -0.1363 0.6583 0.197 Uiso 1 1 calc R A 1
C5 C 0.8482(4) 0.3445(15) 0.6183(4) 0.126(3) Uani 1 1 d . . .
H5A H 0.8190 0.2931 0.5879 0.151 Uiso 1 1 calc R A 1
H5B H 0.8745 0.3814 0.5915 0.151 Uiso 1 1 calc R A 1
C7 C 0.7750(3) 0.5736(7) 0.7260(4) 0.087(2) Uani 1 1 d . . .
H7A H 0.8038 0.6521 0.7381 0.105 Uiso 1 1 calc R A 1
H7B H 0.7477 0.6242 0.6926 0.105 Uiso 1 1 calc R A 1
C9 C 0.7785(4) 0.4616(9) 0.8988(5) 0.110(3) Uani 1 1 d . . .
H9A H 0.7782 0.5692 0.9182 0.132 Uiso 1 1 calc R A 1
H9B H 0.7417 0.4205 0.8934 0.132 Uiso 1 1 calc R A 1
C11 C 0.8347(4) 0.0744(16) 0.9580(4) 0.139(4) Uani 1 1 d . . .
H11A H 0.8677 0.1146 0.9850 0.166 Uiso 1 1 calc R A 1
H11B H 0.8101 0.0463 0.9886 0.166 Uiso 1 1 calc R A 1
P1 P 0.99636(4) 0.25363(11) 0.98111(5) 0.0397(2) Uani 1 1 d . . .
O1 O 0.95082(12) 0.3716(3) 0.95526(16) 0.0563(8) Uani 1 1 d . A .
O2 O 1.05009(12) 0.3470(4) 0.99072(17) 0.0581(8) Uani 1 1 d . A .
O3 O 0.99802(14) 0.1284(3) 0.92432(15) 0.0563(8) Uani 1 1 d . A .
H30 H 0.9934 0.0375 0.9309 0.090 Uiso 1 1 d . . .
O4 O 0.98745(14) 0.1702(3) 1.04468(15) 0.0556(8) Uani 1 1 d . A .
O11 O 1.0000 0.4256(10) 0.7500 0.120(3) Uani 1 2 d S . .
O12 O 0.9692(3) 0.4176(6) 1.1303(2) 0.139(3) Uani 1 1 d . . .

loop_
_atom_site_aniso_label
_atom_site_aniso_U_11
_atom_site_aniso_U_22
_atom_site_aniso_U_33
_atom_site_aniso_U_23
_atom_site_aniso_U_13
_atom_site_aniso_U_12
Cs1 0.0542(2) 0.0588(2) 0.0505(2) -0.00322(12) 0.00666(12) 0.00039(12)
C2A 0.059(8) 0.070(8) 0.091(9) -0.026(7) -0.028(7) 0.020(6)
C4A 0.050(6) 0.152(17) 0.052(7) -0.040(10) 0.010(5) 0.013(8)
C6A 0.078(8) 0.080(10) 0.072(8) 0.025(9) 0.010(6) -0.026(8)
C8A 0.041(6) 0.040(5) 0.099(10) -0.005(5) -0.006(5) 0.011(4)
C10A 0.059(6) 0.057(7) 0.059(6) -0.018(6) 0.012(5) 0.002(5)
C12A 0.063(6) 0.071(9) 0.055(7) 0.019(7) 0.002(5) -0.010(6)
O5A 0.068(5) 0.050(5) 0.074(6) 0.003(4) 0.020(4) -0.005(4)
O6A 0.051(4) 0.069(5) 0.063(5) -0.006(4) 0.007(4) 0.010(4)
O7A 0.068(5) 0.086(7) 0.042(5) -0.007(5) 0.007(3) 0.005(4)
O8A 0.068(5) 0.044(5) 0.063(5) 0.009(4) 0.015(4) -0.003(4)
O9A 0.033(4) 0.065(5) 0.078(7) 0.000(5) 0.014(5) 0.015(3)
O10A 0.059(4) 0.055(5) 0.041(5) -0.001(4) -0.006(3) 0.002(3)
C2B 0.044(7) 0.072(10) 0.25(3) -0.068(15) -0.006(12) 0.012(7)
C4B 0.077(10) 0.135(17) 0.086(13) -0.029(12) 0.041(9) -0.039(11)
C6B 0.096(10) 0.068(10) 0.102(12) 0.020(9) 0.001(9) 0.009(9)
C8B 0.085(11) 0.073(9) 0.085(12) -0.013(8) 0.020(10) -0.017(8)
C10B 0.074(9) 0.16(2) 0.074(11) -0.022(13) 0.023(8) -0.050(12)
C12B 0.101(11) 0.104(12) 0.103(13) 0.053(11) -0.026(10) -0.023(11)
O5B 0.099(9) 0.072(8) 0.079(8) 0.025(6) -0.007(6) -0.027(6)
O6B 0.059(5) 0.052(5) 0.124(9) -0.012(5) -0.010(6) 0.006(4)
O7B 0.093(7) 0.088(7) 0.080(7) -0.025(6) 0.034(5) -0.018(6)
O8B 0.080(6) 0.069(6) 0.069(6) 0.006(5) 0.006(4) -0.012(5)
O9B 0.076(7) 0.061(5) 0.090(7) -0.008(5) 0.007(6) 0.007(4)
O10B 0.084(7) 0.086(7) 0.071(7) -0.010(6) 0.010(5) -0.015(6)
C1 0.090(5) 0.051(3) 0.119(6) 0.007(4) -0.032(5) 0.001(3)
C3 0.217(12) 0.149(9) 0.157(10) 0.003(8) 0.121(9) 0.097(9)
C5 0.142(7) 0.165(10) 0.084(5) 0.045(6) 0.059(5) 0.010(7)
C7 0.085(4) 0.061(4) 0.101(5) 0.005(3) -0.027(4) 0.014(3)
C9 0.144(7) 0.071(4) 0.135(7) -0.040(5) 0.082(6) -0.004(5)
C11 0.172(9) 0.191(11) 0.063(4) 0.060(6) 0.049(5) 0.081(8)
P1 0.0489(6) 0.0249(5) 0.0448(6) -0.0026(4) 0.0067(4) -0.0004(4)
O1 0.0587(18) 0.0370(16) 0.0661(19) -0.0070(14) -0.0100(14) 0.0058(13)
O2 0.0506(16) 0.0413(16) 0.084(2) -0.0140(16) 0.0156(15) -0.0055(13)
O3 0.091(2) 0.0292(14) 0.0510(17) -0.0069(12) 0.0174(16) -0.0051(14)
O4 0.090(2) 0.0300(14) 0.0505(17) -0.0022(13) 0.0235(16) 0.0021(14)
O11 0.141(6) 0.101(5) 0.107(5) 0.000 -0.013(5) 0.000
O12 0.300(8) 0.060(3) 0.073(3) 0.001(2) 0.082(4) 0.012(4)

loop_
_atom_type_symbol
_atom_type_description
_atom_type_scat_dispersion_real
_atom_type_scat_dispersion_imag
_atom_type_scat_source
C C 0.0033 0.0016 'International Tables Vol C Tables 4.2.6.8 and 6.1.1.4'
H H 0.0000 0.0000 'International Tables Vol C Tables 4.2.6.8 and 6.1.1.4'
Cs Cs -0.3680 2.1192 'International Tables Vol C Tables 4.2.6.8 and 6.1.1.4'
O O 0.0106 0.0060 'International Tables Vol C Tables 4.2.6.8 and 6.1.1.4'
P P 0.1023 0.0942 'International Tables Vol C Tables 4.2.6.8 and 6.1.1.4'

loop_
_geom_angle_atom_site_label_1
_geom_angle_atom_site_label_2
_geom_angle_atom_site_label_3
_geom_angle
_geom_angle_site_symmetry_3
O5A Cs1 O7B 89.5(3) .
O5A Cs1 O9B 113.8(3) .
O7B Cs1 O9B 102.2(3) .
O5A Cs1 O7A 106.3(3) .
O7B Cs1 O7A 19.2(2) .
O9B Cs1 O7A 86.8(3) .
O5A Cs1 O1 84.5(2) .
O7B Cs1 O1 155.8(3) .
O9B Cs1 O1 101.7(2) .
O7A Cs1 O1 162.32(18) .
O5A Cs1 O6A 55.1(3) .
O7B Cs1 O6A 35.4(3) .
O9B Cs1 O6A 120.8(2) .
O7A Cs1 O6A 54.1(3) .
O1 Cs1 O6A 129.45(16) .
O5A Cs1 O9A 102.7(3) .
O7B Cs1 O9A 114.4(3) .
O9B Cs1 O9A 15.8(2) .
O7A Cs1 O9A 101.0(3) .
O1 Cs1 O9A 89.8(2) .
O6A Cs1 O9A 124.8(2) .
O5A Cs1 O5B 16.1(2) .
O7B Cs1 O5B 101.6(3) .
O9B Cs1 O5B 100.5(4) .
O7A Cs1 O5B 116.1(3) .
O1 Cs1 O5B 77.9(2) .
O6A Cs1 O5B 69.1(3) .
O9A Cs1 O5B 87.9(3) .
O5A Cs1 O10A 53.2(2) .
O7B Cs1 O10A 122.3(2) .
O9B Cs1 O10A 66.6(3) .
O7A Cs1 O10A 126.0(2) .
O1 Cs1 O10A 71.63(17) .
O6A Cs1 O10A 99.8(2) .
O9A Cs1 O10A 52.2(3) .
O5B Cs1 O10A 37.2(3) .
O5A Cs1 O8B 119.7(3) .
O7B Cs1 O8B 52.2(3) .
O9B Cs1 O8B 51.9(3) .
O7A Cs1 O8B 35.1(3) .
O1 Cs1 O8B 148.5(2) .
O6A Cs1 O8B 82.0(2) .
O9A Cs1 O8B 66.7(3) .
O5B Cs1 O8B 119.6(3) .
O10A Cs1 O8B 105.6(3) .
O5A Cs1 O6B 38.6(3) .
O7B Cs1 O6B 51.1(3) .
O9B Cs1 O6B 119.5(2) .
O7A Cs1 O6B 68.9(3) .
O1 Cs1 O6B 118.2(2) .
O6A Cs1 O6B 16.8(2) .
O9A Cs1 O6B 118.4(2) .
O5B Cs1 O6B 52.4(4) .
O10A Cs1 O6B 84.2(3) .
O8B Cs1 O6B 92.1(3) .
O5A Cs1 O11 131.5(2) .
O7B Cs1 O11 76.45(18) .
O9B Cs1 O11 114.5(2) .
O7A Cs1 O11 72.30(17) .
O1 Cs1 O11 90.04(8) .
O6A Cs1 O11 95.4(2) .
O9A Cs1 O11 125.5(2) .
O5B Cs1 O11 144.7(3) .
O10A Cs1 O11 161.10(16) .
O8B Cs1 O11 87.5(2) .
O6B Cs1 O11 109.3(2) .
C1 C2A O6A 112.2(10) .
C1 C2A Cs1 90.4(7) .
O6A C2A Cs1 59.4(6) .
C1 C2A H2A1 109.2 .
O6A C2A H2A1 109.2 .
Cs1 C2A H2A1 160.3 .
C1 C2A H2A2 109.2 .
O6A C2A H2A2 109.2 .
Cs1 C2A H2A2 65.7 .
H2A1 C2A H2A2 107.9 .
C3 C4A O7A 114.1(13) .
C3 C4A H4A1 108.7 .
O7A C4A H4A1 108.7 .
C3 C4A H4A2 108.7 .
O7A C4A H4A2 108.7 .
H4A1 C4A H4A2 107.6 .
C5 C6A O8A 114.0(16) .
C5 C6A Cs1 82.2(8) .
O8A C6A Cs1 59.4(7) .
C5 C6A H6A1 108.7 .
O8A C6A H6A1 108.7 .
Cs1 C6A H6A1 167.1 .
C5 C6A H6A2 108.7 .
O8A C6A H6A2 108.7 .
Cs1 C6A H6A2 74.0 .
H6A1 C6A H6A2 107.6 .
C7 C8A O9A 108.8(10) .
C7 C8A H8A1 109.9 .
O9A C8A H8A1 109.9 .
C7 C8A H8A2 109.9 .
O9A C8A H8A2 109.9 .
H8A1 C8A H8A2 108.3 .
C9 C10A O10A 110.0(11) .
C9 C10A Cs1 88.7(6) .
O10A C10A Cs1 60.5(5) .
C9 C10A H10A 109.7 .
O10A C10A H10A 109.7 .
Cs1 C10A H10A 161.6 .
C9 C10A H10B 109.7 .
O10A C10A H10B 109.7 .
Cs1 C10A H10B 65.1 .
H10A C10A H10B 108.2 .
C11 C12A O5A 117.6(14) .
C11 C12A H12A 107.9 .
O5A C12A H12A 107.9 .
C11 C12A H12B 107.9 .
O5A C12A H12B 107.9 .
H12A C12A H12B 107.2 .
C1 O5A C12A 116.7(10) .
C1 O5A Cs1 120.3(7) .
C12A O5A Cs1 122.4(9) .
C3 O6A C2A 122.7(11) .
C3 O6A Cs1 108.2(7) .
C2A O6A Cs1 96.2(6) .
C5 O7A C4A 119.3(13) .
C5 O7A Cs1 122.2(8) .
C4A O7A Cs1 118.5(10) .
C7 O8A C6A 116.8(13) .
C7 O8A Cs1 106.9(5) .
C6A O8A Cs1 99.3(8) .
C8A O9A C9 116.3(11) .
C8A O9A Cs1 126.7(9) .
C9 O9A Cs1 114.8(6) .
C11 O10A C10A 120.2(12) .
C11 O10A Cs1 106.3(5) .
C10A O10A Cs1 96.6(6) .
O6B C2B C3 115.6(18) .
O6B C2B Cs1 61.1(8) .
C3 C2B Cs1 80.8(8) .
O6B C2B H2B1 108.4 .
C3 C2B H2B1 108.4 .
Cs1 C2B H2B1 168.9 .
O6B C2B H2B2 108.4 .
C3 C2B H2B2 108.4 .
Cs1 C2B H2B2 74.6 .
H2B1 C2B H2B2 107.4 .
O7B C4B C5 119(2) .
O7B C4B H4B1 107.5 .
C5 C4B H4B1 107.5 .
O7B C4B H4B2 107.5 .
C5 C4B H4B2 107.5 .
H4B1 C4B H4B2 107.0 .
C7 C6B O8B 114(2) .
C7 C6B Cs1 90.1(9) .
O8B C6B Cs1 59.4(8) .
C7 C6B H6B1 108.8 .
O8B C6B H6B1 108.8 .
Cs1 C6B H6B1 66.6 .
C7 C6B H6B2 108.8 .
O8B C6B H6B2 108.8 .
Cs1 C6B H6B2 161.0 .
H6B1 C6B H6B2 107.7 .
C9 C8B O9B 126(2) .
C9 C8B Cs1 83.4(11) .
O9B C8B Cs1 43.3(11) .
C9 C8B H8B1 105.8 .
O9B C8B H8B1 105.8 .
Cs1 C8B H8B1 130.2 .
C9 C8B H8B2 105.8 .
O9B C8B H8B2 105.8 .
Cs1 C8B H8B2 118.3 .
H8B1 C8B H8B2 106.2 .
O10B C10B C11 119(2) .
O10B C10B Cs1 61.3(9) .
C11 C10B Cs1 85.1(9) .
O10B C10B H10C 107.5 .
C11 C10B H10C 107.5 .
Cs1 C10B H10C 166.6 .
O10B C10B H10D 107.5 .
C11 C10B H10D 107.5 .
Cs1 C10B H10D 72.0 .
H10C C10B H10D 107.0 .
O5B C12B C1 107.3(15) .
O5B C12B H12C 110.3 .
C1 C12B H12C 110.3 .
O5B C12B H12D 110.3 .
C1 C12B H12D 110.3 .
H12C C12B H12D 108.5 .
C12B O5B C11 121.9(18) .
C12B O5B Cs1 127.7(16) .
C11 O5B Cs1 110.3(7) .
C2B O6B C1 116.4(15) .
C2B O6B Cs1 99.1(10) .
C1 O6B Cs1 99.9(5) .
C4B O7B C3 124.7(18) .
C4B O7B Cs1 123.5(16) .
C3 O7B Cs1 110.8(8) .
C6B O8B C5 120.3(18) .
C6B O8B Cs1 99.8(9) .
C5 O8B Cs1 104.9(6) .
C8B O9B C7 119.7(13) .
C8B O9B Cs1 120.0(13) .
C7 O9B Cs1 119.7(6) .
C10B O10B C9 123.1(15) .
C10B O10B Cs1 99.1(10) .
C9 O10B Cs1 101.2(5) .
C2A C1 O5A 109.4(8) .
C2A C1 C12B 156.3(10) .
O5A C1 C12B 48.5(8) .
C2A C1 O6B 45.9(7) .
O5A C1 O6B 92.3(6) .
C12B C1 O6B 118.3(8) .
C2A C1 Cs1 68.8(6) .
O5A C1 Cs1 41.5(5) .
C12B C1 Cs1 87.8(7) .
O6B C1 Cs1 57.5(4) .
C2A C1 H1A 109.8 .
O5A C1 H1A 109.8 .
C12B C1 H1A 88.5 .
O6B C1 H1A 153.0 .
Cs1 C1 H1A 132.9 .
C2A C1 H1B 109.8 .
O5A C1 H1B 109.8 .
C12B C1 H1B 76.7 .
O6B C1 H1B 76.9 .
Cs1 C1 H1B 116.5 .
H1A C1 H1B 108.3 .
C4A C3 O6A 121.2(10) .
C4A C3 O7B 39.6(7) .
O6A C3 O7B 87.6(8) .
C4A C3 C2B 157.3(12) .
O6A C3 C2B 36.6(7) .
O7B C3 C2B 122.8(11) .
C4A C3 Cs1 88.8(8) .
O6A C3 Cs1 51.8(5) .
O7B C3 Cs1 49.5(6) .
C2B C3 Cs1 77.8(8) .
C4A C3 H3A 107.0 .
O6A C3 H3A 107.0 .
O7B C3 H3A 101.1 .
C2B C3 H3A 89.0 .
Cs1 C3 H3A 81.1 .
C4A C3 H3B 107.0 .
O6A C3 H3B 107.0 .
O7B C3 H3B 142.6 .
C2B C3 H3B 82.6 .
Cs1 C3 H3B 158.8 .
H3A C3 H3B 106.8 .
O7A C5 C6A 118.3(10) .
O7A C5 C4B 40.5(8) .
C6A C5 C4B 156.6(12) .
O7A C5 O8B 87.2(7) .
C6A C5 O8B 39.3(6) .
C4B C5 O8B 118.4(10) .
O7A C5 Cs1 40.9(6) .
C6A C5 Cs1 77.8(7) .
C4B C5 Cs1 81.3(10) .
O8B C5 Cs1 54.4(5) .
O7A C5 H5A 107.7 .
C6A C5 H5A 107.7 .
C4B C5 H5A 78.1 .
O8B C5 H5A 97.9 .
Cs1 C5 H5A 129.6 .
O7A C5 H5B 107.7 .
C6A C5 H5B 107.7 .
C4B C5 H5B 91.4 .
O8B C5 H5B 144.7 .
Cs1 C5 H5B 118.9 .
H5A C5 H5B 107.1 .
C6B C7 C8A 155.2(10) .
C6B C7 O8A 42.7(8) .
C8A C7 O8A 117.4(7) .
C6B C7 O9B 111.5(9) .
C8A C7 O9B 45.7(6) .
O8A C7 O9B 89.7(6) .
C6B C7 H7A 73.9 .
C8A C7 H7A 107.9 .
O8A C7 H7A 107.9 .
O9B C7 H7A 84.8 .
C6B C7 H7B 94.6 .
C8A C7 H7B 107.9 .
O8A C7 H7B 107.9 .
O9B C7 H7B 153.6 .
H7A C7 H7B 107.2 .
C8B C9 C10A 149.5(12) .
C8B C9 O9A 32.5(9) .
C10A C9 O9A 117.3(8) .
C8B C9 O10B 115.7(10) .
C10A C9 O10B 43.1(6) .
O9A C9 O10B 92.8(6) .
C8B C9 H9A 91.9 .
C10A C9 H9A 108.0 .
O9A C9 H9A 108.0 .
O10B C9 H9A 150.8 .
C8B C9 H9B 86.9 .
C10A C9 H9B 108.0 .
O9A C9 H9B 108.0 .
O10B C9 H9B 84.5 .
H9A C9 H9B 107.2 .
C12A C11 C10B 153.4(13) .
C12A C11 O10A 116.6(9) .
C10B C11 O10A 37.1(9) .
C12A C11 O5B 33.9(6) .
C10B C11 O5B 121.8(11) .
O10A C11 O5B 89.0(7) .
C12A C11 Cs1 82.3(7) .
C10B C11 Cs1 75.6(8) .
O10A C11 Cs1 53.4(4) .
O5B C11 Cs1 48.5(6) .
C12A C11 H11A 108.1 .
C10B C11 H11A 83.9 .
O10A C11 H11A 108.1 .
O5B C11 H11A 101.5 .
Cs1 C11 H11A 82.8 .
C12A C11 H11B 108.1 .
C10B C11 H11B 89.8 .
O10A C11 H11B 108.1 .
O5B C11 H11B 139.3 .
Cs1 C11 H11B 161.5 .
H11A C11 H11B 107.3 .
O4 P1 O1 112.00(19) .
O4 P1 O2 111.9(2) .
O1 P1 O2 108.24(18) .
O4 P1 O3 110.68(16) .
O1 P1 O3 106.46(18) .
O2 P1 O3 107.25(18) .
O4 P1 Cs1 127.06(14) .
O1 P1 Cs1 47.56(12) .
O2 P1 Cs1 120.77(14) .
O3 P1 Cs1 58.90(13) .
P1 O1 Cs1 111.11(15) .
P1 O3 Cs1 97.97(14) .
P1 O3 H30 119.7 .
Cs1 O3 H30 110.7 .
Cs1 O11 Cs1 137.6(3) 2_756

loop_
_geom_bond_atom_site_label_1
_geom_bond_atom_site_label_2
_geom_bond_distance
_geom_bond_site_symmetry_2
Cs1 O5A 2.966(10) .
Cs1 O7B 3.069(12) .
Cs1 O9B 3.073(11) .
Cs1 O7A 3.039(9) .
Cs1 O1 3.090(3) .
Cs1 O6A 3.124(9) .
Cs1 O9A 3.115(10) .
Cs1 O5B 3.128(13) .
Cs1 O10A 3.274(9) .
Cs1 O8B 3.308(9) .
Cs1 O6B 3.313(8) .
Cs1 O11 3.327(3) .
C2A C1 1.372(19) .
C2A O6A 1.500(17) .
C2A H2A1 0.9700 .
C2A H2A2 0.9700 .
C4A C3 1.32(2) .
C4A O7A 1.49(2) .
C4A H4A1 0.9700 .
C4A H4A2 0.9700 .
C6A C5 1.36(2) .
C6A O8A 1.427(16) .
C6A H6A1 0.9700 .
C6A H6A2 0.9700 .
C8A C7 1.366(15) .
C8A O9A 1.440(15) .
C8A H8A1 0.9700 .
C8A H8A2 0.9700 .
C10A C9 1.337(15) .
C10A O10A 1.465(14) .
C10A H10A 0.9700 .
C10A H10B 0.9700 .
C12A C11 1.278(19) .
C12A O5A 1.468(16) .
C12A H12A 0.9700 .
C12A H12B 0.9700 .
O5A C1 1.405(12) .
O6A C3 1.358(14) .
O7A C5 1.355(15) .
O8A C7 1.400(13) .
O9A C9 1.438(13) .
O10A C11 1.415(13) .
C2B O6B 1.29(2) .
C2B C3 1.40(3) .
C2B H2B1 0.9700 .
C2B H2B2 0.9700 .
C4B O7B 1.33(2) .
C4B C5 1.36(3) .
C4B H4B1 0.9700 .
C4B H4B2 0.9700 .
C6B C7 1.34(2) .
C6B O8B 1.367(19) .
C6B H6B1 0.9700 .
C6B H6B2 0.9700 .
C8B C9 1.255(19) .
C8B O9B 1.292(19) .
C8B H8B1 0.9700 .
C8B H8B2 0.9700 .
C10B O10B 1.30(2) .
C10B C11 1.30(2) .
C10B H10C 0.9700 .
C10B H10D 0.9700 .
C12B O5B 1.31(2) .
C12B C1 1.39(2) .
C12B H12C 0.9700 .
C12B H12D 0.9700 .
O5B C11 1.505(18) .
O6B C1 1.508(16) .
O7B C3 1.363(18) .
O8B C5 1.440(16) .
O9B C7 1.484(13) .
O10B C9 1.475(16) .
C1 H1A 0.9700 .
C1 H1B 0.9700 .
C3 H3A 0.9700 .
C3 H3B 0.9700 .
C5 H5A 0.9700 .
C5 H5B 0.9700 .
C7 H7A 0.9700 .
C7 H7B 0.9700 .
C9 H9A 0.9700 .
C9 H9B 0.9700 .
C11 H11A 0.9700 .
C11 H11B 0.9700 .
P1 O4 1.507(3) .
P1 O1 1.523(3) .
P1 O2 1.534(3) .
P1 O3 1.550(3) .
O3 H30 0.7736 .
O11 Cs1 3.327(3) 2_756
